data_7715442
loop_
_publ_author_name
'Long, Chanreingam'
'Ray, Manabendra'

_publ_section_title
;
 Water-soluble chiral coordination polymers of Li<sup>+</sup>,
 Na<sup>+</sup>, K<sup>+</sup>, and Ba<sup>2+</sup> with an anionic
 iron(III) complex of a L-threonine derivative and a significant red shift
 of visible spectra with Al<sup>3+</sup> salt.
;
_journal_issue 15
_journal_name_full 'Dalton transactions (Cambridge, England : 2003)'
_journal_page_first 6642
_journal_page_last 6652
_journal_paper_doi 10.1039/d3dt03945e
_journal_volume 53
_journal_year 2024
_chemical_absolute_configuration syn
_chemical_compound_source Synthesis
_chemical_formula_moiety 'C66 H78 Ba2 Fe3 N6 O32, Cl, 8(O)'
_chemical_formula_sum 'C66 H78 Ba2 Cl Fe3 N6 O40'
_chemical_formula_weight 2073.02
_chemical_name_common 4
_chemical_name_systematic 4
_space_group_crystal_system monoclinic
_space_group_IT_number 5
_space_group_name_Hall 'C 2y'
_space_group_name_H-M_alt 'C 1 2 1'
_atom_sites_solution_hydrogens mixed
_audit_creation_method SHELXL-2018/3
_audit_update_record
;
2023-11-20 deposited with the CCDC.	2024-03-12 downloaded from the CCDC.
;
_cell_angle_alpha 90
_cell_angle_beta 101.042(11)
_cell_angle_gamma 90
_cell_formula_units_Z 2
_cell_length_a 27.067(7)
_cell_length_b 13.513(3)
_cell_length_c 12.427(2)
_cell_measurement_reflns_used 9962
_cell_measurement_temperature 293(2)
_cell_measurement_theta_max 17.40
_cell_measurement_theta_min 2.27
_cell_volume 4461.1(17)
_computing_structure_refinement 'SHELXL-2018/3 (Sheldrick, 2018)'
_computing_structure_solution 'SHELXT 2014/5 (Sheldrick, 2014)'
_diffrn_ambient_temperature 293(2)
_diffrn_measured_fraction_theta_full 0.997
_diffrn_measured_fraction_theta_max 0.997
_diffrn_measurement_device_type 'Bruker APEX-II CCD'
_diffrn_measurement_method '\f and \w scans'
_diffrn_radiation_probe x-ray
_diffrn_radiation_type MoK\a
_diffrn_radiation_wavelength 0.71073
_diffrn_reflns_av_R_equivalents 0.0975
_diffrn_reflns_av_unetI/netI 0.0393
_diffrn_reflns_Laue_measured_fraction_full 0.997
_diffrn_reflns_Laue_measured_fraction_max 0.997
_diffrn_reflns_limit_h_max 22
_diffrn_reflns_limit_h_min -22
_diffrn_reflns_limit_k_max 11
_diffrn_reflns_limit_k_min -11
_diffrn_reflns_limit_l_max 10
_diffrn_reflns_limit_l_min -10
_diffrn_reflns_number 23419
_diffrn_reflns_point_group_measured_fraction_full 0.996
_diffrn_reflns_point_group_measured_fraction_max 0.996
_diffrn_reflns_theta_full 17.413
_diffrn_reflns_theta_max 17.413
_diffrn_reflns_theta_min 1.533
_exptl_absorpt_coefficient_mu 1.465
_exptl_absorpt_correction_type none
_exptl_crystal_colour red
_exptl_crystal_density_diffrn 1.543
_exptl_crystal_description Block
_exptl_crystal_F_000 2086
_exptl_crystal_recrystallization_method 'Slow evaporation'
_exptl_crystal_size_max 0.210
_exptl_crystal_size_mid 0.150
_exptl_crystal_size_min 0.110
_refine_diff_density_max 0.881
_refine_diff_density_min -0.760
_refine_diff_density_rms 0.146
_refine_ls_abs_structure_details
;
 Flack x determined using 1254 quotients [(I+)-(I-)]/[(I+)+(I-)]
 (Parsons, Flack and Wagner, Acta Cryst. B69 (2013) 249-259).
;
_refine_ls_abs_structure_Flack 0.117(10)
_refine_ls_extinction_method none
_refine_ls_goodness_of_fit_ref 1.117
_refine_ls_hydrogen_treatment constr
_refine_ls_matrix_type full
_refine_ls_number_parameters 495
_refine_ls_number_reflns 2783
_refine_ls_number_restraints 7
_refine_ls_restrained_S_all 1.115
_refine_ls_R_factor_all 0.0508
_refine_ls_R_factor_gt 0.0488
_refine_ls_shift/su_max 0.000
_refine_ls_shift/su_mean 0.000
_refine_ls_structure_factor_coef Fsqd
_refine_ls_weighting_details 'w=1/[\s^2^(Fo^2^)+(0.1028P)^2^+32.6897P] where P=(Fo^2^+2Fc^2^)/3'
_refine_ls_weighting_scheme calc
_refine_ls_wR_factor_gt 0.1402
_refine_ls_wR_factor_ref 0.1453
_reflns_Friedel_coverage 0.875
_reflns_Friedel_fraction_full 0.995
_reflns_Friedel_fraction_max 0.995
_reflns_number_gt 2721
_reflns_number_total 2783
_reflns_threshold_expression 'I > 2\s(I)'
_cod_data_source_file d3dt03945e2.cif
_cod_data_source_block complex4
_cod_depositor_comments 'Adding full bibliography for 7715440--7715443.cif.'
_cod_original_sg_symbol_H-M 'C 2'
_cod_database_code 7715442
_shelxl_version_number 2018/3
_shelx_space_group_comment
;
The symmetry employed for this shelxl refinement is uniquely defined
by the following loop, which should always be used as a source of
symmetry information in preference to the above space-group names.
They are only intended as comments.
;
_shelx_estimated_absorpt_t_min 0.748
_shelx_estimated_absorpt_t_max 0.855

loop_
_space_group_symop_operation_xyz
'x, y, z'
'-x, y, -z'
'x+1/2, y+1/2, z'
'-x+1/2, y+1/2, -z'

loop_
_atom_site_label
_atom_site_type_symbol
_atom_site_fract_x
_atom_site_fract_y
_atom_site_fract_z
_atom_site_U_iso_or_equiv
_atom_site_adp_type
_atom_site_occupancy
_atom_site_site_symmetry_order
_atom_site_calc_flag
_atom_site_refinement_flags_posn
_atom_site_refinement_flags_adp
_atom_site_refinement_flags_occupancy
_atom_site_disorder_assembly
_atom_site_disorder_group
Ba Ba -0.41951(6) 0.02218(14) 0.02539(13) 0.0674(8) Uani 1 1 d . . . . .
Fe2 Fe -0.19838(13) 0.2454(2) -0.0253(3) 0.0324(11) Uani 1 1 d . . . . .
Fe1 Fe -0.500000 0.1072(3) 0.500000 0.0369(15) Uani 1 2 d S T P . .
O2B O -0.2513(7) 0.1480(11) 0.0028(13) 0.045(5) Uani 1 1 d . . . . .
O4C O -0.2375(6) -0.0252(10) 0.1727(13) 0.043(4) Uani 1 1 d . . . . .
H4C H -0.258817 0.013296 0.140802 0.064 Uiso 1 1 d R U . . .
O2 O -0.4040(8) 0.1767(17) 0.1727(17) 0.095(7) Uani 1 1 d . . . . .
O1A O -0.4464(6) 0.1989(10) 0.5179(14) 0.046(5) Uani 1 1 d . . . . .
O3 O -0.500000 -0.124(3) 0.000000 0.108(13) Uani 1 2 d S T P . .
O1C O -0.3430(6) -0.3506(12) 0.0767(15) 0.039(4) Uani 1 1 d . . . . .
O4 O -0.4232(8) -0.1285(19) -0.1415(16) 0.095(8) Uani 1 1 d . . . . .
O1 O -0.500000 0.1574(19) 0.000000 0.054(7) Uani 1 2 d S T P . .
O5 O -0.4001(8) 0.1084(17) -0.1637(16) 0.090(7) Uani 1 1 d . . . . .
O2A O -0.5136(6) 0.0918(12) 0.3340(14) 0.042(4) Uani 1 1 d . . . . .
O1B O -0.1612(6) 0.2556(12) 0.1226(12) 0.041(3) Uani 1 1 d . . . . .
O2C O -0.3405(6) -0.1379(13) 0.0703(16) 0.040(4) Uani 1 1 d . . . . .
O3A O -0.4902(5) 0.0263(14) 0.1894(16) 0.050(4) Uani 1 1 d . . . . .
O4A O -0.5145(7) -0.1563(11) 0.3569(12) 0.051(5) Uani 1 1 d . . . . .
H4A H -0.517125 -0.211187 0.383420 0.077 Uiso 1 1 d R U . . .
O4B O -0.3434(6) 0.2845(14) -0.1437(15) 0.055(5) Uani 1 1 d . . . . .
H4B H -0.365440 0.315687 -0.184329 0.083 Uiso 1 1 d R U . . .
O3C O -0.3630(7) -0.0645(15) 0.2128(13) 0.051(5) Uani 1 1 d . . . . .
O3B O -0.3185(7) 0.1138(14) 0.0644(16) 0.065(6) Uani 1 1 d . . . . .
N1C N -0.2614(6) -0.2292(13) 0.1951(13) 0.025(3) Uani 1 1 d . . . . .
H1C H -0.227155 -0.207336 0.192624 0.030 Uiso 1 1 d R U . . .
N1A N -0.4474(6) -0.0115(13) 0.4777(15) 0.032(5) Uani 1 1 d . . . . .
H1A H -0.457349 -0.071041 0.513251 0.038 Uiso 1 1 d R U . . .
N1B N -0.2565(7) 0.3429(14) 0.0190(14) 0.030(5) Uani 1 1 d . . . . .
H1B H -0.269885 0.384498 -0.044518 0.036 Uiso 1 1 d R U . . .
C4A C -0.3827(9) 0.2746(18) 0.4352(19) 0.042(4) Uani 1 1 d . . . . .
H4AA H -0.399497 0.334836 0.431465 0.051 Uiso 1 1 calc R U . . .
C5A C -0.4035(10) 0.1933(19) 0.482(2) 0.042(4) Uani 1 1 d . . . . .
C7B C -0.2346(9) 0.4111(18) 0.110(2) 0.039(7) Uani 1 1 d . . . . .
H7BA H -0.207850 0.449452 0.088883 0.047 Uiso 1 1 calc R U . . .
H7BB H -0.260485 0.456807 0.123447 0.047 Uiso 1 1 calc R U . . .
C6A C -0.3767(9) 0.1027(17) 0.4878(16) 0.025(3) Uani 1 1 d . . . . .
C7A C -0.3960(7) 0.0164(19) 0.5351(15) 0.025(3) Uani 1 1 d . . . . .
H7AA H -0.396595 0.029527 0.611558 0.030 Uiso 1 1 calc R U . . .
H7AB H -0.373355 -0.038794 0.532239 0.030 Uiso 1 1 calc R U . . .
C6C C -0.3067(10) -0.3679(18) 0.266(2) 0.034(7) Uani 1 1 d . . . . .
C9A C -0.4645(10) -0.1446(17) 0.334(2) 0.042(7) Uani 1 1 d . . . . .
H9A H -0.466614 -0.154122 0.254581 0.050 Uiso 1 1 calc R U . . .
C5C C -0.3471(12) -0.3819(18) 0.175(3) 0.037(6) Uani 1 1 d . . . . .
C1C C -0.3137(11) -0.404(2) 0.366(3) 0.043(8) Uani 1 1 d . . . . .
H1CA H -0.287513 -0.396358 0.426217 0.052 Uiso 1 1 calc R U . . .
C8C C -0.2861(9) -0.1507(16) 0.2464(18) 0.030(6) Uani 1 1 d . . . . .
H8C H -0.293478 -0.175171 0.315842 0.036 Uiso 1 1 calc R U . . .
C9C C -0.2521(10) -0.0604(18) 0.269(2) 0.040(7) Uani 1 1 d . . . . .
H9C H -0.271221 -0.007755 0.296589 0.048 Uiso 1 1 calc R U . . .
C3C C -0.3956(12) -0.464(2) 0.299(3) 0.056(8) Uani 1 1 d . . . . .
H3C H -0.424762 -0.495909 0.308899 0.067 Uiso 1 1 calc R U . . .
C8A C -0.4498(8) -0.0363(18) 0.3608(18) 0.028(6) Uani 1 1 d . . . . .
H8A H -0.416497 -0.024749 0.343294 0.034 Uiso 1 1 calc R U . . .
C11A C -0.4877(10) 0.035(2) 0.290(2) 0.039(7) Uani 1 1 d . . . . .
C11B C -0.2904(11) 0.175(2) 0.039(2) 0.038(5) Uani 1 1 d . . . . .
C11C C -0.3343(10) -0.1155(18) 0.175(3) 0.035(7) Uani 1 1 d . U . . .
C2C C -0.3560(14) -0.4508(19) 0.384(2) 0.046(7) Uani 1 1 d . . . . .
H2C H -0.358044 -0.473707 0.453265 0.056 Uiso 1 1 calc R U . . .
C4C C -0.3912(13) -0.427(2) 0.194(3) 0.056(8) Uani 1 1 d . . . . .
H4CA H -0.418358 -0.433537 0.135625 0.068 Uiso 1 1 calc R U . . .
C7C C -0.2577(10) -0.3276(16) 0.2564(18) 0.036(7) Uani 1 1 d . . . . .
H7CA H -0.240377 -0.375097 0.218265 0.043 Uiso 1 1 calc R U . . .
H7CB H -0.237725 -0.318410 0.329245 0.043 Uiso 1 1 calc R U . . .
C10A C -0.4272(11) -0.217(2) 0.392(2) 0.065(9) Uani 1 1 d . . . . .
H10A H -0.417497 -0.197937 0.467905 0.098 Uiso 1 1 calc R U . . .
H10B H -0.398044 -0.218454 0.359029 0.098 Uiso 1 1 calc R U . . .
H10C H -0.442138 -0.281883 0.388295 0.098 Uiso 1 1 calc R U . . .
C3A C -0.3407(9) 0.270(2) 0.396(2) 0.042(4) Uani 1 1 d . . . . .
H3A H -0.329344 0.325311 0.364384 0.051 Uiso 1 1 calc R U . . .
C5B C -0.1789(10) 0.280(2) 0.214(2) 0.041(3) Uani 1 1 d . . . . .
C1B C -0.2276(10) 0.378(2) 0.308(3) 0.045(7) Uani 1 1 d . . . . .
H1BA H -0.250391 0.429485 0.307750 0.055 Uiso 1 1 calc R U . . .
C1A C -0.3326(9) 0.103(2) 0.449(2) 0.042(7) Uani 1 1 d . . . . .
H1AA H -0.314194 0.044081 0.454121 0.050 Uiso 1 1 calc R U . . .
C4B C -0.1613(9) 0.2253(19) 0.3078(19) 0.041(3) Uani 1 1 d . . . . .
H4BA H -0.139723 0.171572 0.308427 0.050 Uiso 1 1 calc R U . . .
C2A C -0.3137(10) 0.183(2) 0.403(2) 0.053(8) Uani 1 1 d . . . . .
H2A H -0.283691 0.179397 0.377536 0.063 Uiso 1 1 calc R U . . .
C6B C -0.2143(9) 0.3573(18) 0.214(2) 0.037(7) Uani 1 1 d . . . . .
C2B C -0.2116(13) 0.332(3) 0.405(3) 0.060(11) Uani 1 1 d . . . . .
H2B H -0.222528 0.350163 0.468268 0.072 Uiso 1 1 calc R U . . .
C10C C -0.2040(11) -0.077(2) 0.353(2) 0.069(9) Uani 1 1 d . . . . .
H10D H -0.190833 -0.141358 0.343675 0.104 Uiso 1 1 calc R U . . .
H10E H -0.211247 -0.071391 0.425829 0.104 Uiso 1 1 calc R U . . .
H10F H -0.179552 -0.027559 0.343912 0.104 Uiso 1 1 calc R U . . .
C3B C -0.1787(13) 0.257(3) 0.403(2) 0.073(12) Uani 1 1 d . . . . .
H3B H -0.166548 0.224761 0.468695 0.088 Uiso 1 1 calc R U . . .
C9B C -0.3479(9) 0.3099(19) -0.036(3) 0.048(8) Uani 1 1 d . . . . .
H9B H -0.374482 0.267559 -0.017985 0.058 Uiso 1 1 calc R U . . .
C8B C -0.3000(9) 0.2810(19) 0.040(2) 0.038(5) Uani 1 1 d . . . . .
H8B H -0.304731 0.297112 0.114724 0.045 Uiso 1 1 calc R U . . .
C10B C -0.3649(12) 0.415(3) -0.026(3) 0.096(12) Uani 1 1 d . . . . .
H10G H -0.344401 0.459009 -0.059998 0.144 Uiso 1 1 calc R U . . .
H10H H -0.361813 0.432043 0.049651 0.144 Uiso 1 1 calc R U . . .
H10I H -0.399467 0.421778 -0.062544 0.144 Uiso 1 1 calc R U . . .
O10 O -0.4679(13) 0.595(6) -0.385(5) 0.39(5) Uani 1 1 d . . . . .
O6 O -0.4893(9) 0.3094(19) 0.165(2) 0.110(8) Uani 1 1 d . . . . .
O7 O -0.4333(9) 0.3243(19) -0.2967(19) 0.114(8) Uani 1 1 d . . . . .
Cl Cl -0.500000 0.473(2) 0.000000 0.252(14) Uani 1 2 d S T P . .
O8 O -0.4355(10) 0.631(2) -0.082(2) 0.138(10) Uani 1 1 d . . . . .

loop_
_atom_site_aniso_label
_atom_site_aniso_U_11
_atom_site_aniso_U_22
_atom_site_aniso_U_33
_atom_site_aniso_U_23
_atom_site_aniso_U_13
_atom_site_aniso_U_12
Ba 0.0517(12) 0.0772(13) 0.0715(13) 0.0045(12) 0.0069(9) 0.0146(11)
Fe2 0.034(2) 0.035(2) 0.025(2) 0.0017(17) -0.0020(17) -0.0002(18)
Fe1 0.027(3) 0.031(3) 0.053(3) 0.000 0.008(3) 0.000
O2B 0.060(13) 0.019(11) 0.053(11) -0.003(9) 0.007(10) 0.001(9)
O4C 0.055(11) 0.024(9) 0.048(12) 0.015(8) 0.004(9) 0.004(8)
O2 0.070(14) 0.125(19) 0.090(15) -0.018(15) 0.011(12) -0.005(14)
O1A 0.031(10) 0.027(10) 0.087(13) -0.015(9) 0.031(10) -0.011(8)
O3 0.08(2) 0.18(4) 0.07(2) 0.000 0.012(19) 0.000
O1C 0.042(11) 0.043(11) 0.032(12) 0.001(10) 0.004(9) -0.017(9)
O4 0.065(14) 0.15(2) 0.062(13) -0.024(14) -0.012(11) 0.060(15)
O1 0.065(19) 0.053(17) 0.040(15) 0.000 -0.001(14) 0.000
O5 0.092(16) 0.101(17) 0.071(13) -0.018(13) 0.003(11) -0.046(14)
O2A 0.047(11) 0.027(10) 0.057(12) 0.002(9) 0.026(10) 0.015(9)
O1B 0.039(8) 0.061(9) 0.016(8) 0.000(7) -0.016(6) -0.019(7)
O2C 0.029(11) 0.053(12) 0.033(13) 0.008(10) -0.006(9) 0.005(9)
O3A 0.038(10) 0.053(11) 0.057(13) 0.006(12) 0.004(9) 0.012(11)
O4A 0.046(14) 0.047(12) 0.054(12) -0.001(9) -0.009(10) -0.006(9)
O4B 0.038(11) 0.080(14) 0.042(12) -0.001(10) -0.006(9) 0.014(10)
O3C 0.033(11) 0.071(13) 0.052(12) -0.011(11) 0.015(10) 0.027(12)
O3B 0.049(13) 0.059(13) 0.088(14) 0.018(11) 0.018(11) -0.028(11)
N1C 0.015(8) 0.032(8) 0.027(7) -0.006(7) -0.001(6) -0.003(7)
N1A 0.019(11) 0.034(13) 0.040(14) 0.001(9) 0.002(9) -0.002(9)
N1B 0.037(14) 0.031(13) 0.012(12) -0.004(11) -0.020(10) -0.001(11)
C4A 0.034(11) 0.044(11) 0.052(10) -0.014(8) 0.015(8) -0.026(10)
C5A 0.034(11) 0.044(11) 0.052(10) -0.014(8) 0.015(8) -0.026(10)
C7B 0.036(16) 0.043(16) 0.036(19) -0.013(18) 0.003(14) -0.004(15)
C6A 0.015(8) 0.032(8) 0.027(7) -0.006(7) -0.001(6) -0.003(7)
C7A 0.015(8) 0.032(8) 0.027(7) -0.006(7) -0.001(6) -0.003(7)
C6C 0.04(2) 0.041(16) 0.021(18) 0.015(14) 0.01(2) -0.004(15)
C9A 0.05(2) 0.024(19) 0.047(16) -0.003(14) -0.001(15) -0.003(16)
C5C 0.05(2) 0.031(15) 0.03(2) 0.009(15) 0.00(2) 0.004(16)
C1C 0.02(2) 0.042(17) 0.07(3) -0.007(16) 0.000(15) -0.003(16)
C8C 0.029(17) 0.028(18) 0.033(15) 0.003(13) 0.008(14) -0.003(15)
C9C 0.059(19) 0.024(17) 0.036(19) 0.005(14) 0.005(17) 0.026(16)
C3C 0.06(2) 0.06(2) 0.05(2) 0.008(19) 0.02(2) -0.020(18)
C8A 0.023(15) 0.048(18) 0.013(16) -0.009(14) 0.001(13) -0.006(14)
C11A 0.044(18) 0.06(2) 0.010(17) -0.003(19) -0.012(15) 0.005(19)
C11B 0.028(12) 0.044(13) 0.040(11) -0.012(11) 0.006(10) -0.005(14)
C11C 0.024(19) 0.025(17) 0.06(2) -0.008(16) 0.01(2) 0.018(15)
C2C 0.06(2) 0.04(2) 0.05(2) 0.011(14) 0.01(2) 0.013(18)
C4C 0.05(2) 0.053(18) 0.06(3) -0.017(17) 0.013(18) -0.009(18)
C7C 0.04(2) 0.026(15) 0.041(16) -0.007(14) 0.006(14) 0.001(15)
C10A 0.07(2) 0.06(2) 0.060(19) -0.007(17) -0.016(17) 0.018(19)
C3A 0.034(11) 0.044(11) 0.052(10) -0.014(8) 0.015(8) -0.026(10)
C5B 0.039(8) 0.061(9) 0.016(8) 0.000(7) -0.016(6) -0.019(7)
C1B 0.06(2) 0.06(2) 0.018(19) 0.006(19) 0.013(17) 0.000(16)
C1A 0.016(17) 0.05(2) 0.050(16) -0.017(17) -0.007(13) 0.004(15)
C4B 0.039(8) 0.061(9) 0.016(8) 0.000(7) -0.016(6) -0.019(7)
C2A 0.024(18) 0.08(2) 0.06(2) -0.008(17) 0.017(15) -0.003(18)
C6B 0.035(17) 0.048(18) 0.02(2) 0.003(16) 0.000(16) -0.006(15)
C2B 0.05(2) 0.06(2) 0.08(3) -0.03(2) 0.03(2) -0.021(19)
C10C 0.08(2) 0.08(2) 0.038(17) 0.000(16) -0.016(18) -0.032(18)
C3B 0.07(2) 0.13(3) 0.013(17) 0.02(2) -0.018(16) -0.07(3)
C9B 0.024(18) 0.03(2) 0.09(3) -0.016(16) 0.008(17) -0.017(14)
C8B 0.028(12) 0.044(13) 0.040(11) -0.012(11) 0.006(10) -0.005(14)
C10B 0.06(2) 0.10(3) 0.12(3) -0.02(2) -0.03(2) 0.02(2)
O10 0.08(2) 0.67(14) 0.43(8) 0.20(8) 0.10(4) -0.04(4)
O6 0.089(17) 0.117(19) 0.123(19) -0.032(16) 0.017(14) -0.001(16)
O7 0.099(18) 0.13(2) 0.104(17) 0.002(15) -0.003(14) -0.006(16)
Cl 0.20(2) 0.22(3) 0.30(3) 0.000 -0.05(2) 0.000
O8 0.13(2) 0.13(2) 0.14(2) 0.050(18) -0.041(17) -0.030(18)

loop_
_atom_type_symbol
_atom_type_description
_atom_type_scat_dispersion_real
_atom_type_scat_dispersion_imag
_atom_type_scat_source
C C 0.0033 0.0016 'International Tables Vol C Tables 4.2.6.8 and 6.1.1.4'
H H 0.0000 0.0000 'International Tables Vol C Tables 4.2.6.8 and 6.1.1.4'
Ba Ba -0.3244 2.2819 'International Tables Vol C Tables 4.2.6.8 and 6.1.1.4'
Cl Cl 0.1484 0.1585 'International Tables Vol C Tables 4.2.6.8 and 6.1.1.4'
Fe Fe 0.3463 0.8444 'International Tables Vol C Tables 4.2.6.8 and 6.1.1.4'
N N 0.0061 0.0033 'International Tables Vol C Tables 4.2.6.8 and 6.1.1.4'
O O 0.0106 0.0060 'International Tables Vol C Tables 4.2.6.8 and 6.1.1.4'

loop_
_geom_angle_atom_site_label_1
_geom_angle_atom_site_label_2
_geom_angle_atom_site_label_3
_geom_angle
_geom_angle_site_symmetry_1
_geom_angle_site_symmetry_3
_geom_angle_publ_flag
O2 Ba O5 102.5(6) . . ?
O2 Ba O3C 76.9(6) . . ?
O5 Ba O3C 136.5(6) . . ?
O2 Ba O1 66.3(5) . . ?
O5 Ba O1 84.3(6) . . ?
O3C Ba O1 130.9(4) . . ?
O2 Ba O4 171.5(7) . . ?
O5 Ba O4 70.9(7) . . ?
O3C Ba O4 104.0(6) . . ?
O1 Ba O4 117.2(4) . . ?
O2 Ba O3 127.0(6) . . ?
O5 Ba O3 117.0(4) . . ?
O3C Ba O3 94.8(6) . . ?
O1 Ba O3 83.2(6) . . ?
O4 Ba O3 61.5(6) . . ?
O2 Ba O3B 63.6(6) . . ?
O5 Ba O3B 69.0(6) . . ?
O3C Ba O3B 72.4(5) . . ?
O1 Ba O3B 114.7(5) . . ?
O4 Ba O3B 108.4(6) . . ?
O3 Ba O3B 162.0(7) . . ?
O2 Ba O2C 114.1(6) . . ?
O5 Ba O2C 102.5(6) . . ?
O3C Ba O2C 44.7(5) . . ?
O1 Ba O2C 172.8(4) . . ?
O4 Ba O2C 63.5(5) . . ?
O3 Ba O2C 91.3(7) . . ?
O3B Ba O2C 70.7(5) . . ?
O2 Ba O3A 65.0(6) . . ?
O5 Ba O3A 143.7(6) . . ?
O3C Ba O3A 76.3(5) . . ?
O1 Ba O3A 59.5(4) . . ?
O4 Ba O3A 123.5(6) . . ?
O3 Ba O3A 62.2(5) . . ?
O3B Ba O3A 124.2(5) . . ?
O2C Ba O3A 113.7(5) . . ?
O2 Ba C11C 93.0(7) . . ?
O5 Ba C11C 119.9(7) . . ?
O3C Ba C11C 21.1(5) . . ?
O1 Ba C11C 152.0(6) . . ?
O4 Ba C11C 86.1(7) . . ?
O3 Ba C11C 96.1(7) . . ?
O3B Ba C11C 67.3(5) . . ?
O2C Ba C11C 23.9(6) . . ?
O3A Ba C11C 95.4(6) . . ?
O2 Ba O3A 121.8(6) . 2_455 ?
O5 Ba O3A 62.0(5) . 2_455 ?
O3C Ba O3A 153.9(5) . 2_455 ?
O1 Ba O3A 56.9(4) . 2_455 ?
O4 Ba O3A 60.5(5) . 2_455 ?
O3 Ba O3A 59.7(5) . 2_455 ?
O3B Ba O3A 130.7(5) . 2_455 ?
O2C Ba O3A 123.9(5) . 2_455 ?
O3A Ba O3A 94.5(5) . 2_455 ?
C11C Ba O3A 144.8(6) . 2_455 ?
O2 Ba Ba 96.8(4) . 2_455 ?
O5 Ba Ba 103.2(5) . 2_455 ?
O3C Ba Ba 120.2(4) . 2_455 ?
O1 Ba Ba 40.5(4) . 2_455 ?
O4 Ba Ba 90.0(4) . 2_455 ?
O3 Ba Ba 42.7(7) . 2_455 ?
O3B Ba Ba 155.2(4) . 2_455 ?
O2C Ba Ba 133.8(3) . 2_455 ?
O3A Ba Ba 49.3(3) . 2_455 ?
C11C Ba Ba 132.3(5) . 2_455 ?
O3A Ba Ba 45.3(3) 2_455 2_455 ?
O1C Fe2 O1B 97.8(8) 4_455 . ?
O1C Fe2 O2B 95.6(7) 4_455 . ?
O1B Fe2 O2B 98.0(7) . . ?
O1C Fe2 O2C 93.9(6) 4_455 4_455 ?
O1B Fe2 O2C 90.2(7) . 4_455 ?
O2B Fe2 O2C 166.5(7) . 4_455 ?
O1C Fe2 N1B 170.8(7) 4_455 . ?
O1B Fe2 N1B 89.2(7) . . ?
O2B Fe2 N1B 77.5(7) . . ?
O2C Fe2 N1B 92.0(7) 4_455 . ?
O1C Fe2 N1C 90.0(7) 4_455 4_455 ?
O1B Fe2 N1C 166.8(7) . 4_455 ?
O2B Fe2 N1C 91.8(7) . 4_455 ?
O2C Fe2 N1C 78.6(7) 4_455 4_455 ?
N1B Fe2 N1C 84.3(7) . 4_455 ?
O1A Fe1 O1A 98.0(9) . 2_456 ?
O1A Fe1 O2A 87.8(7) . 2_456 ?
O1A Fe1 O2A 99.9(7) 2_456 2_456 ?
O1A Fe1 O2A 99.9(7) . . ?
O1A Fe1 O2A 87.8(7) 2_456 . ?
O2A Fe1 O2A 168.2(10) 2_456 . ?
O1A Fe1 N1A 89.5(6) . . ?
O1A Fe1 N1A 165.0(7) 2_456 . ?
O2A Fe1 N1A 93.3(7) 2_456 . ?
O2A Fe1 N1A 78.1(7) . . ?
O1A Fe1 N1A 165.0(7) . 2_456 ?
O1A Fe1 N1A 89.5(6) 2_456 2_456 ?
O2A Fe1 N1A 78.1(7) 2_456 2_456 ?
O2A Fe1 N1A 93.3(7) . 2_456 ?
N1A Fe1 N1A 86.2(9) . 2_456 ?
C11B O2B Fe2 122.3(17) . . ?
C9C O4C H4C 109.8 . . ?
C5A O1A Fe1 128.8(13) . . ?
Ba O3 Ba 94.5(13) . 2_455 ?
C5C O1C Fe2 133.6(17) . 4_445 ?
Ba O1 Ba 99.0(8) . 2_455 ?
C11A O2A Fe1 120.1(15) . . ?
C5B O1B Fe2 127.8(14) . . ?
C11C O2C Fe2 118.4(15) . 4_445 ?
C11C O2C Ba 88.2(14) . . ?
Fe2 O2C Ba 153.0(9) 4_445 . ?
C11A O3A Ba 138.8(15) . . ?
C11A O3A Ba 135.5(15) . 2_455 ?
Ba O3A Ba 85.4(5) . 2_455 ?
C9A O4A H4A 109.7 . . ?
C9B O4B H4B 106.0 . . ?
C11C O3C Ba 102.1(16) . . ?
C11B O3B Ba 148.5(17) . . ?
C8C N1C C7C 114.0(16) . . ?
C8C N1C Fe2 110.3(13) . 4_445 ?
C7C N1C Fe2 108.3(12) . 4_445 ?
C8C N1C H1C 108.1 . . ?
C7C N1C H1C 107.8 . . ?
Fe2 N1C H1C 108.2 4_445 . ?
C8A N1A C7A 113.0(16) . . ?
C8A N1A Fe1 112.4(13) . . ?
C7A N1A Fe1 108.9(13) . . ?
C8A N1A H1A 107.0 . . ?
C7A N1A H1A 107.8 . . ?
Fe1 N1A H1A 107.5 . . ?
C7B N1B C8B 114.5(17) . . ?
C7B N1B Fe2 111.2(13) . . ?
C8B N1B Fe2 109.4(14) . . ?
C7B N1B H1B 106.9 . . ?
C8B N1B H1B 106.1 . . ?
Fe2 N1B H1B 108.3 . . ?
C3A C4A C5A 124(3) . . ?
C3A C4A H4AA 118.2 . . ?
C5A C4A H4AA 118.2 . . ?
O1A C5A C4A 123(2) . . ?
O1A C5A C6A 120(2) . . ?
C4A C5A C6A 117(2) . . ?
C6B C7B N1B 112(2) . . ?
C6B C7B H7BA 109.1 . . ?
N1B C7B H7BA 109.1 . . ?
C6B C7B H7BB 109.1 . . ?
N1B C7B H7BB 109.1 . . ?
H7BA C7B H7BB 107.8 . . ?
C1A C6A C5A 117(2) . . ?
C1A C6A C7A 123(2) . . ?
C5A C6A C7A 120(2) . . ?
C6A C7A N1A 112.8(17) . . ?
C6A C7A H7AA 109.0 . . ?
N1A C7A H7AA 109.0 . . ?
C6A C7A H7AB 109.0 . . ?
N1A C7A H7AB 109.0 . . ?
H7AA C7A H7AB 107.8 . . ?
C1C C6C C5C 117(2) . . ?
C1C C6C C7C 119(3) . . ?
C5C C6C C7C 124(3) . . ?
O4A C9A C10A 114(2) . . ?
O4A C9A C8A 105.8(19) . . ?
C10A C9A C8A 113(2) . . ?
O4A C9A H9A 108.0 . . ?
C10A C9A H9A 108.0 . . ?
C8A C9A H9A 108.0 . . ?
O1C C5C C4C 121(3) . . ?
O1C C5C C6C 120(3) . . ?
C4C C5C C6C 118(2) . . ?
C2C C1C C6C 125(2) . . ?
C2C C1C H1CA 117.6 . . ?
C6C C1C H1CA 117.6 . . ?
N1C C8C C11C 113(2) . . ?
N1C C8C C9C 110.5(18) . . ?
C11C C8C C9C 106.3(18) . . ?
N1C C8C H8C 109.0 . . ?
C11C C8C H8C 109.0 . . ?
C9C C8C H8C 109.0 . . ?
O4C C9C C10C 107(2) . . ?
O4C C9C C8C 111.7(19) . . ?
C10C C9C C8C 115(2) . . ?
O4C C9C H9C 107.7 . . ?
C10C C9C H9C 107.7 . . ?
C8C C9C H9C 107.7 . . ?
C2C C3C C4C 118(2) . . ?
C2C C3C H3C 120.9 . . ?
C4C C3C H3C 120.9 . . ?
N1A C8A C9A 113.1(19) . . ?
N1A C8A C11A 108.3(19) . . ?
C9A C8A C11A 110.6(19) . . ?
N1A C8A H8A 108.2 . . ?
C9A C8A H8A 108.2 . . ?
C11A C8A H8A 108.2 . . ?
O2A C11A O3A 125(2) . . ?
O2A C11A C8A 121(2) . . ?
O3A C11A C8A 114(3) . . ?
O3B C11B O2B 120(3) . . ?
O3B C11B C8B 123(3) . . ?
O2B C11B C8B 117(3) . . ?
O3C C11C O2C 123(2) . . ?
O3C C11C C8C 120(3) . . ?
O2C C11C C8C 116(2) . . ?
O3C C11C Ba 56.8(13) . . ?
O2C C11C Ba 67.9(13) . . ?
C8C C11C Ba 162.8(15) . . ?
C1C C2C C3C 120(2) . . ?
C1C C2C H2C 120.1 . . ?
C3C C2C H2C 120.1 . . ?
C5C C4C C3C 122(3) . . ?
C5C C4C H4CA 119.0 . . ?
C3C C4C H4CA 119.0 . . ?
C6C C7C N1C 113(2) . . ?
C6C C7C H7CA 109.0 . . ?
N1C C7C H7CA 109.0 . . ?
C6C C7C H7CB 109.0 . . ?
N1C C7C H7CB 109.0 . . ?
H7CA C7C H7CB 107.8 . . ?
C9A C10A H10A 109.5 . . ?
C9A C10A H10B 109.5 . . ?
H10A C10A H10B 109.5 . . ?
C9A C10A H10C 109.5 . . ?
H10A C10A H10C 109.5 . . ?
H10B C10A H10C 109.5 . . ?
C4A C3A C2A 120(2) . . ?
C4A C3A H3A 119.8 . . ?
C2A C3A H3A 119.8 . . ?
O1B C5B C4B 117(2) . . ?
O1B C5B C6B 122(2) . . ?
C4B C5B C6B 121(2) . . ?
C6B C1B C2B 127(3) . . ?
C6B C1B H1BA 116.7 . . ?
C2B C1B H1BA 116.7 . . ?
C6A C1A C2A 124(2) . . ?
C6A C1A H1AA 117.9 . . ?
C2A C1A H1AA 117.9 . . ?
C5B C4B C3B 115(3) . . ?
C5B C4B H4BA 122.5 . . ?
C3B C4B H4BA 122.5 . . ?
C1A C2A C3A 118(2) . . ?
C1A C2A H2A 121.1 . . ?
C3A C2A H2A 121.1 . . ?
C1B C6B C5B 117(2) . . ?
C1B C6B C7B 123(3) . . ?
C5B C6B C7B 120(2) . . ?
C3B C2B C1B 116(3) . . ?
C3B C2B H2B 122.1 . . ?
C1B C2B H2B 122.1 . . ?
C9C C10C H10D 109.5 . . ?
C9C C10C H10E 109.5 . . ?
H10D C10C H10E 109.5 . . ?
C9C C10C H10F 109.5 . . ?
H10D C10C H10F 109.5 . . ?
H10E C10C H10F 109.5 . . ?
C2B C3B C4B 124(3) . . ?
C2B C3B H3B 117.8 . . ?
C4B C3B H3B 117.8 . . ?
O4B C9B C8B 109(2) . . ?
O4B C9B C10B 113(2) . . ?
C8B C9B C10B 116(2) . . ?
O4B C9B H9B 106.3 . . ?
C8B C9B H9B 106.3 . . ?
C10B C9B H9B 106.3 . . ?
C11B C8B C9B 112(2) . . ?
C11B C8B N1B 113(2) . . ?
C9B C8B N1B 111(2) . . ?
C11B C8B H8B 106.8 . . ?
C9B C8B H8B 106.8 . . ?
N1B C8B H8B 106.8 . . ?
C9B C10B H10G 109.5 . . ?
C9B C10B H10H 109.5 . . ?
H10G C10B H10H 109.5 . . ?
C9B C10B H10I 109.5 . . ?
H10G C10B H10I 109.5 . . ?
H10H C10B H10I 109.5 . . ?

loop_
_geom_bond_atom_site_label_1
_geom_bond_atom_site_label_2
_geom_bond_distance
_geom_bond_site_symmetry_2
_geom_bond_publ_flag
Ba O2 2.76(2) . ?
Ba O5 2.76(2) . ?
Ba O3C 2.787(16) . ?
Ba O1 2.815(17) . ?
Ba O4 2.89(2) . ?
Ba O3 2.91(3) . ?
Ba O3B 2.96(2) . ?
Ba O2C 3.018(16) . ?
Ba O3A 3.052(17) . ?
Ba C11C 3.26(3) . ?
Ba O3A 3.256(18) 2_455 ?
Ba Ba 4.282(3) 2_455 ?
Fe2 O1C 1.903(17) 4_455 ?
Fe2 O1B 1.924(15) . ?
Fe2 O2B 2.024(18) . ?
Fe2 O2C 2.032(18) 4_455 ?
Fe2 N1B 2.201(19) . ?
Fe2 N1C 2.208(16) 4_455 ?
Fe1 O1A 1.889(15) . ?
Fe1 O1A 1.889(15) 2_456 ?
Fe1 O2A 2.036(18) 2_456 ?
Fe1 O2A 2.036(18) . ?
Fe1 N1A 2.198(17) . ?
Fe1 N1A 2.198(17) 2_456 ?
O2B C11B 1.28(3) . ?
O4C C9C 1.41(3) . ?
O4C H4C 0.8201 . ?
O1A C5A 1.32(3) . ?
O1C C5C 1.32(3) . ?
O2A C11A 1.23(3) . ?
O1B C5B 1.35(3) . ?
O2C C11C 1.32(3) . ?
O3A C11A 1.25(3) . ?
O4A C9A 1.45(3) . ?
O4A H4A 0.8200 . ?
O4B C9B 1.40(3) . ?
O4B H4B 0.8200 . ?
O3C C11C 1.20(3) . ?
O3B C11B 1.21(3) . ?
N1C C8C 1.46(3) . ?
N1C C7C 1.53(3) . ?
N1C H1C 0.9800 . ?
N1A C8A 1.48(3) . ?
N1A C7A 1.49(3) . ?
N1A H1A 0.9800 . ?
N1B C7B 1.49(3) . ?
N1B C8B 1.51(3) . ?
N1B H1B 0.9800 . ?
C4A C3A 1.32(3) . ?
C4A C5A 1.41(3) . ?
C4A H4AA 0.9300 . ?
C5A C6A 1.42(3) . ?
C7B C6B 1.49(4) . ?
C7B H7BA 0.9700 . ?
C7B H7BB 0.9700 . ?
C6A C1A 1.37(3) . ?
C6A C7A 1.45(3) . ?
C7A H7AA 0.9700 . ?
C7A H7AB 0.9700 . ?
C6C C1C 1.39(3) . ?
C6C C5C 1.43(3) . ?
C6C C7C 1.46(3) . ?
C9A C10A 1.49(3) . ?
C9A C8A 1.54(3) . ?
C9A H9A 0.9800 . ?
C5C C4C 1.40(4) . ?
C1C C2C 1.36(3) . ?
C1C H1CA 0.9300 . ?
C8C C11C 1.51(3) . ?
C8C C9C 1.52(3) . ?
C8C H8C 0.9800 . ?
C9C C10C 1.52(4) . ?
C9C H9C 0.9800 . ?
C3C C2C 1.37(3) . ?
C3C C4C 1.42(4) . ?
C3C H3C 0.9300 . ?
C8A C11A 1.55(3) . ?
C8A H8A 0.9800 . ?
C11B C8B 1.46(4) . ?
C2C H2C 0.9300 . ?
C4C H4CA 0.9300 . ?
C7C H7CA 0.9700 . ?
C7C H7CB 0.9700 . ?
C10A H10A 0.9600 . ?
C10A H10B 0.9600 . ?
C10A H10C 0.9600 . ?
C3A C2A 1.37(4) . ?
C3A H3A 0.9300 . ?
C5B C4B 1.39(3) . ?
C5B C6B 1.42(3) . ?
C1B C6B 1.32(3) . ?
C1B C2B 1.35(4) . ?
C1B H1BA 0.9300 . ?
C1A C2A 1.37(3) . ?
C1A H1AA 0.9300 . ?
C4B C3B 1.42(4) . ?
C4B H4BA 0.9300 . ?
C2A H2A 0.9300 . ?
C2B C3B 1.34(4) . ?
C2B H2B 0.9300 . ?
C10C H10D 0.9600 . ?
C10C H10E 0.9600 . ?
C10C H10F 0.9600 . ?
C3B H3B 0.9300 . ?
C9B C8B 1.51(4) . ?
C9B C10B 1.51(4) . ?
C9B H9B 0.9800 . ?
C8B H8B 0.9800 . ?
C10B H10G 0.9600 . ?
C10B H10H 0.9600 . ?
C10B H10I 0.9600 . ?

loop_
_geom_hbond_atom_site_label_D
_geom_hbond_atom_site_label_H
_geom_hbond_atom_site_label_A
_geom_hbond_distance_DH
_geom_hbond_distance_HA
_geom_hbond_distance_DA
_geom_hbond_angle_DHA
_geom_hbond_site_symmetry_A
_geom_hbond_publ_flag
O4C H4C O2B 0.82 2.54 3.13(2) 129.9 . yes
O4C H4C O3B 0.82 2.18 3.00(2) 176.1 . yes
O4B H4B O7 0.82 2.09 2.84(3) 152.1 . yes
N1C H1C O4B 0.98 2.12 3.03(2) 155.0 4_445 yes
N1A H1A O4A 0.98 2.23 3.15(2) 155.7 2_456 yes
N1B H1B O4C 0.98 2.05 2.95(2) 153.1 4_455 yes
C8A H8A O3C 0.98 2.43 3.27(3) 143.5 . yes

loop_
_geom_torsion_atom_site_label_1
_geom_torsion_atom_site_label_2
_geom_torsion_atom_site_label_3
_geom_torsion_atom_site_label_4
_geom_torsion
_geom_torsion_site_symmetry_1
_geom_torsion_site_symmetry_2
_geom_torsion_site_symmetry_3
_geom_torsion_site_symmetry_4
_geom_torsion_publ_flag
O1A Fe1 O1A C5A -143(2) 2_456 . . . ?
O2A Fe1 O1A C5A 118(2) 2_456 . . . ?
O2A Fe1 O1A C5A -54(2) . . . . ?
N1A Fe1 O1A C5A 24(2) . . . . ?
N1A Fe1 O1A C5A 98(3) 2_456 . . . ?
Fe1 O1A C5A C4A 137.4(19) . . . . ?
Fe1 O1A C5A C6A -42(3) . . . . ?
C3A C4A C5A O1A -178(2) . . . . ?
C3A C4A C5A C6A 1(3) . . . . ?
C8B N1B C7B C6B 61(3) . . . . ?
Fe2 N1B C7B C6B -64(2) . . . . ?
O1A C5A C6A C1A -180(2) . . . . ?
C4A C5A C6A C1A 1(3) . . . . ?
O1A C5A C6A C7A -1(3) . . . . ?
C4A C5A C6A C7A 179.9(19) . . . . ?
C1A C6A C7A N1A -123(2) . . . . ?
C5A C6A C7A N1A 58(3) . . . . ?
C8A N1A C7A C6A 61(2) . . . . ?
Fe1 N1A C7A C6A -64.9(18) . . . . ?
Fe2 O1C C5C C4C 157.5(18) 4_445 . . . ?
Fe2 O1C C5C C6C -21(3) 4_445 . . . ?
C1C C6C C5C O1C -179(2) . . . . ?
C7C C6C C5C O1C -6(3) . . . . ?
C1C C6C C5C C4C 2(3) . . . . ?
C7C C6C C5C C4C 176(2) . . . . ?
C5C C6C C1C C2C -1(4) . . . . ?
C7C C6C C1C C2C -174(2) . . . . ?
C7C N1C C8C C11C -117(2) . . . . ?
Fe2 N1C C8C C11C 5(2) 4_445 . . . ?
C7C N1C C8C C9C 124.4(19) . . . . ?
Fe2 N1C C8C C9C -113.5(16) 4_445 . . . ?
N1C C8C C9C O4C 57(2) . . . . ?
C11C C8C C9C O4C -66(2) . . . . ?
N1C C8C C9C C10C -65(3) . . . . ?
C11C C8C C9C C10C 172(2) . . . . ?
C7A N1A C8A C9A 116(2) . . . . ?
Fe1 N1A C8A C9A -120.1(18) . . . . ?
C7A N1A C8A C11A -120.8(19) . . . . ?
Fe1 N1A C8A C11A 3(2) . . . . ?
O4A C9A C8A N1A 62(2) . . . . ?
C10A C9A C8A N1A -63(3) . . . . ?
O4A C9A C8A C11A -60(2) . . . . ?
C10A C9A C8A C11A 175(2) . . . . ?
Fe1 O2A C11A O3A -173.8(19) . . . . ?
Fe1 O2A C11A C8A 9(3) . . . . ?
Ba O3A C11A O2A 131(2) . . . . ?
Ba O3A C11A O2A -40(4) 2_455 . . . ?
Ba O3A C11A C8A -51(4) . . . . ?
Ba O3A C11A C8A 137.4(18) 2_455 . . . ?
N1A C8A C11A O2A -8(3) . . . . ?
C9A C8A C11A O2A 117(2) . . . . ?
N1A C8A C11A O3A 174.9(19) . . . . ?
C9A C8A C11A O3A -61(3) . . . . ?
Ba O3B C11B O2B -116(3) . . . . ?
Ba O3B C11B C8B 61(4) . . . . ?
Fe2 O2B C11B O3B -172.8(17) . . . . ?
Fe2 O2B C11B C8B 10(3) . . . . ?
Ba O3C C11C O2C -15(2) . . . . ?
Ba O3C C11C C8C 160.0(17) . . . . ?
Fe2 O2C C11C O3C -162.3(18) 4_445 . . . ?
Ba O2C C11C O3C 13(2) . . . . ?
Fe2 O2C C11C C8C 23(2) 4_445 . . . ?
Ba O2C C11C C8C -161.6(17) . . . . ?
Fe2 O2C C11C Ba -175.6(12) 4_445 . . . ?
N1C C8C C11C O3C 167(2) . . . . ?
C9C C8C C11C O3C -72(3) . . . . ?
N1C C8C C11C O2C -18(3) . . . . ?
C9C C8C C11C O2C 103(2) . . . . ?
N1C C8C C11C Ba -117(6) . . . . ?
C9C C8C C11C Ba 4(8) . . . . ?
C6C C1C C2C C3C 0(4) . . . . ?
C4C C3C C2C C1C 0(4) . . . . ?
O1C C5C C4C C3C 178(2) . . . . ?
C6C C5C C4C C3C -3(3) . . . . ?
C2C C3C C4C C5C 2(4) . . . . ?
C1C C6C C7C N1C -134(2) . . . . ?
C5C C6C C7C N1C 53(3) . . . . ?
C8C N1C C7C C6C 60(2) . . . . ?
Fe2 N1C C7C C6C -63(2) 4_445 . . . ?
C5A C4A C3A C2A -2(4) . . . . ?
Fe2 O1B C5B C4B 137.5(18) . . . . ?
Fe2 O1B C5B C6B -42(3) . . . . ?
C5A C6A C1A C2A -2(3) . . . . ?
C7A C6A C1A C2A 179(2) . . . . ?
O1B C5B C4B C3B 176.6(19) . . . . ?
C6B C5B C4B C3B -4(3) . . . . ?
C6A C1A C2A C3A 0(4) . . . . ?
C4A C3A C2A C1A 1(4) . . . . ?
C2B C1B C6B C5B -1(4) . . . . ?
C2B C1B C6B C7B 179(2) . . . . ?
O1B C5B C6B C1B -177(2) . . . . ?
C4B C5B C6B C1B 4(3) . . . . ?
O1B C5B C6B C7B 2(3) . . . . ?
C4B C5B C6B C7B -177(2) . . . . ?
N1B C7B C6B C1B -127(2) . . . . ?
N1B C7B C6B C5B 54(3) . . . . ?
C6B C1B C2B C3B 0(4) . . . . ?
C1B C2B C3B C4B -1(4) . . . . ?
C5B C4B C3B C2B 3(4) . . . . ?
O3B C11B C8B C9B -62(3) . . . . ?
O2B C11B C8B C9B 115(3) . . . . ?
O3B C11B C8B N1B 173(2) . . . . ?
O2B C11B C8B N1B -11(3) . . . . ?
O4B C9B C8B C11B -61(3) . . . . ?
C10B C9B C8B C11B 171(3) . . . . ?
O4B C9B C8B N1B 66(2) . . . . ?
C10B C9B C8B N1B -62(3) . . . . ?
C7B N1B C8B C11B -119(2) . . . . ?
Fe2 N1B C8B C11B 6(2) . . . . ?
C7B N1B C8B C9B 114(2) . . . . ?
Fe2 N1B C8B C9B -120.5(19) . . . . ?
